data_4506715
loop_
_publ_author_name
'Dikundwar, Amol G.'
'Pete, Umesh D.'
'Zade, Chetan M.'
'Bendre, Ratnamala S.'
'Guru Row, Tayur N.'

_publ_section_title
;
 Tracing a Common &#x201C;Origin&#x201D; of Phase Transformation,
 Polymorphism, Disorder, Isosterism, and Isostructuralism in
 Fluorobenzoylcarvacryl Thiourea
;
_journal_issue 9
_journal_name_full 'Crystal Growth &amp; Design'
_journal_page_first 4530
_journal_paper_doi 10.1021/cg300699r
_journal_volume 12
_journal_year 2012
_chemical_compound_source 'see text'
_chemical_formula_moiety 'C18 H18 F N2 O2 S'
_chemical_formula_sum 'C18 H18 F N2 O2 S'
_chemical_formula_weight 345.41
_chemical_name_systematic
;
2-fluorobenzoylcarvacryl thiourea, Form II
;
_space_group_IT_number 15
_symmetry_cell_setting monoclinic
_symmetry_Int_Tables_number 15
_symmetry_space_group_name_Hall '-C 2yc'
_symmetry_space_group_name_H-M 'C 1 2/c 1'
_atom_sites_solution_hydrogens geom
_atom_sites_solution_primary direct
_atom_sites_solution_secondary difmap
_cell_angle_alpha 90
_cell_angle_beta 97.631(5)
_cell_angle_gamma 90
_cell_formula_units_Z 8
_cell_length_a 23.5271(12)
_cell_length_b 10.7467(6)
_cell_length_c 13.5653(9)
_cell_measurement_reflns_used 17751
_cell_measurement_temperature 100(1)
_cell_measurement_theta_max 25.0
_cell_measurement_theta_min 2.5
_cell_volume 3399.5(3)
_computing_cell_refinement 'CrysAlisPro CCD (Oxford Diffraction, 2009)'
_computing_data_collection 'CrysAlisPro CCD (Oxford Diffraction, 2009)'
_computing_data_reduction 'CrysAlisPro RED (Oxford Diffraction, 2009)'
_computing_molecular_graphics 'Ortep-3 (Farrugia, 1997) and CAMERON (Watkin et al., 1993)'
_computing_publication_material 'WinGX (Farrugia, 1999)'
_computing_structure_refinement 'SHELXL97 (Sheldrick, 2008)'
_computing_structure_solution 'SHELXS97  (Sheldrick, 2008)'
_diffrn_ambient_temperature 100(1)
_diffrn_measured_fraction_theta_full 0.999
_diffrn_measured_fraction_theta_max 0.999
_diffrn_measurement_device_type 'Oxford Xcalibur,Eos(Nova) CCD detector'
_diffrn_measurement_method 'f\w scans'
_diffrn_radiation_monochromator graphite
_diffrn_radiation_probe x-ray
_diffrn_radiation_source 'Enhance (Mo) X-ray Source'
_diffrn_radiation_type MoK\a
_diffrn_radiation_wavelength 0.71073
_diffrn_reflns_av_R_equivalents 0.0443
_diffrn_reflns_av_sigmaI/netI 0.0289
_diffrn_reflns_limit_h_max 27
_diffrn_reflns_limit_h_min -27
_diffrn_reflns_limit_k_max 12
_diffrn_reflns_limit_k_min -12
_diffrn_reflns_limit_l_max 16
_diffrn_reflns_limit_l_min -16
_diffrn_reflns_number 17751
_diffrn_reflns_reduction_process
;
;
_diffrn_reflns_theta_full 25.00
_diffrn_reflns_theta_max 25.00
_diffrn_reflns_theta_min 2.51
_exptl_absorpt_coefficient_mu 0.213
_exptl_absorpt_correction_T_max 0.9486
_exptl_absorpt_correction_T_min 0.9388
_exptl_absorpt_correction_type multi-scan
_exptl_absorpt_process_details 'CrysAlis RED (Oxford Diffraction,2009)'
_exptl_crystal_colour colorless
_exptl_crystal_density_diffrn 1.350
_exptl_crystal_density_method 'Not Measured'
_exptl_crystal_description block
_exptl_crystal_F_000 1448
_exptl_crystal_size_max 0.30
_exptl_crystal_size_mid 0.30
_exptl_crystal_size_min 0.25
_refine_diff_density_max 0.271
_refine_diff_density_min -0.233
_refine_diff_density_rms 0.045
_refine_ls_extinction_method none
_refine_ls_goodness_of_fit_ref 1.064
_refine_ls_hydrogen_treatment mixed
_refine_ls_matrix_type full
_refine_ls_number_parameters 239
_refine_ls_number_reflns 2994
_refine_ls_number_restraints 0
_refine_ls_restrained_S_all 1.064
_refine_ls_R_factor_all 0.0418
_refine_ls_R_factor_gt 0.0331
_refine_ls_shift/su_max 0.001
_refine_ls_shift/su_mean 0.000
_refine_ls_structure_factor_coef Fsqd
_refine_ls_weighting_details 'calc w=1/[\s^2^(Fo^2^)+(0.0433P)^2^+2.2820P] where P=(Fo^2^+2Fc^2^)/3'
_refine_ls_weighting_scheme calc
_refine_ls_wR_factor_gt 0.0856
_refine_ls_wR_factor_ref 0.0903
_reflns_number_gt 2549
_reflns_number_total 2994
_reflns_threshold_expression >2sigma(I)
_cod_data_source_file cg300699r_si_004.cif
_cod_data_source_block 2FBCTU_FormII
_cod_depositor_comments
;
The following automatic conversions were performed:

'_symmetry_cell_setting' value 'Monoclinic' changed to 'monoclinic'
according to /home/saulius/struct/CIF-dictionaries/cif_core.dic
dictionary named 'cif_core.dic' version 2.4.2 from 2011-04-26.

Automatic conversion script
Id: cif_fix_values 1891 2012-01-12 08:04:46Z andrius 
;
_cod_original_sg_symbol_H-M 'C 2/c'
_cod_database_code 4506715

loop_
_symmetry_equiv_pos_site_id
_symmetry_equiv_pos_as_xyz
1 x,y,z
2 -x,y,1/2-z
3 -x,-y,-z
4 x,-y,1/2+z
5 1/2+x,1/2+y,z
6 1/2-x,1/2+y,1/2-z
7 1/2-x,1/2-y,-z
8 1/2+x,1/2-y,1/2+z

loop_
_atom_site_label
_atom_site_type_symbol
_atom_site_fract_x
_atom_site_fract_y
_atom_site_fract_z
_atom_site_U_iso_or_equiv
_atom_site_adp_type
_atom_site_occupancy
_atom_site_symmetry_multiplicity
_atom_site_calc_flag
_atom_site_refinement_flags
S1 S 0.416385(17) 0.57250(4) 0.01013(3) 0.02325(14) Uani 1 1 d .
F1A F 0.65755(8) 0.8579(2) 0.02492(16) 0.0239(5) Uani 0.44 1 d P
F1B F 0.54324(8) 0.60948(19) -0.21382(13) 0.0336(5) Uani 0.56 1 d P
O1 O 0.53525(5) 0.89768(10) -0.03379(9) 0.0222(3) Uani 1 1 d .
O2 O 0.21819(5) 0.94835(11) 0.10114(9) 0.0243(3) Uani 1 1 d .
H2O H 0.1927 0.9324 0.0556 0.036 Uiso 1 1 calc R
N1 N 0.50642(6) 0.69449(13) -0.03698(10) 0.0179(3) Uani 1 1 d .
N2 N 0.43395(6) 0.81835(13) 0.00886(10) 0.0165(3) Uani 1 1 d .
C1 C 0.64800(7) 0.80332(16) -0.06606(14) 0.0265(4) Uani 1 1 d .
C2 C 0.69550(8) 0.78071(16) -0.11408(15) 0.0282(4) Uani 1 1 d .
H2 H 0.7308 0.8157 -0.0903 0.034 Uiso 1 1 calc R
C3 C 0.68978(8) 0.70592(16) -0.19725(14) 0.0276(4) Uani 1 1 d .
H3 H 0.7212 0.6928 -0.2310 0.033 Uiso 1 1 calc R
C4 C 0.63791(8) 0.65011(18) -0.23122(13) 0.0281(4) Uani 1 1 d .
H4 H 0.6344 0.5986 -0.2868 0.034 Uiso 1 1 calc R
C5 C 0.59147(7) 0.67201(16) -0.18143(13) 0.0235(4) Uani 1 1 d .
C6 C 0.59517(7) 0.74974(15) -0.09914(12) 0.0190(4) Uani 1 1 d .
C7 C 0.54359(7) 0.78853(15) -0.05325(12) 0.0180(4) Uani 1 1 d .
C8 C 0.45253(6) 0.70457(15) -0.00580(12) 0.0168(3) Uani 1 1 d .
C9 C 0.37797(6) 0.84611(14) 0.03515(12) 0.0159(3) Uani 1 1 d .
C10 C 0.37048(7) 0.87129(15) 0.13326(12) 0.0178(4) Uani 1 1 d .
C11 C 0.31532(7) 0.90448(15) 0.15069(13) 0.0195(4) Uani 1 1 d .
H11 H 0.3088 0.9217 0.2154 0.023 Uiso 1 1 calc R
C12 C 0.27018(7) 0.91258(14) 0.07490(13) 0.0183(4) Uani 1 1 d .
C13 C 0.27801(7) 0.88923(14) -0.02371(12) 0.0173(3) Uani 1 1 d .
C14 C 0.33264(7) 0.85489(14) -0.04110(12) 0.0173(3) Uani 1 1 d .
H14 H 0.3391 0.8372 -0.1058 0.021 Uiso 1 1 calc R
C15 C 0.41895(7) 0.85990(16) 0.21827(12) 0.0228(4) Uani 1 1 d .
H15 H 0.4549 0.8557 0.1892 0.027 Uiso 1 1 calc R
C16 C 0.41372(9) 0.73898(18) 0.27580(15) 0.0377(5) Uani 1 1 d .
H16A H 0.4119 0.6698 0.2307 0.057 Uiso 1 1 calc R
H16B H 0.3795 0.7413 0.3072 0.057 Uiso 1 1 calc R
H16C H 0.4465 0.7299 0.3256 0.057 Uiso 1 1 calc R
C17 C 0.42286(8) 0.97213(17) 0.28715(14) 0.0305(4) Uani 1 1 d .
H17A H 0.3897 0.9746 0.3215 0.046 Uiso 1 1 calc R
H17B H 0.4245 1.0468 0.2488 0.046 Uiso 1 1 calc R
H17C H 0.4568 0.9658 0.3346 0.046 Uiso 1 1 calc R
C18 C 0.22957(7) 0.90573(16) -0.10656(13) 0.0233(4) Uani 1 1 d .
H18A H 0.2432 0.8911 -0.1692 0.035 Uiso 1 1 calc R
H18B H 0.2149 0.9890 -0.1051 0.035 Uiso 1 1 calc R
H18C H 0.1996 0.8476 -0.0984 0.035 Uiso 1 1 calc R
H2N H 0.4580(8) 0.8839(18) 0.0019(14) 0.028(5) Uiso 1 1 d .
H1N H 0.5170(8) 0.622(2) -0.0406(15) 0.030(6) Uiso 1 1 d .

loop_
_atom_site_aniso_label
_atom_site_aniso_U_11
_atom_site_aniso_U_22
_atom_site_aniso_U_33
_atom_site_aniso_U_23
_atom_site_aniso_U_13
_atom_site_aniso_U_12
S1 0.0151(2) 0.0172(2) 0.0391(3) 0.00281(17) 0.00966(18) 0.00066(16)
F1A 0.0166(11) 0.0229(12) 0.0336(13) -0.0113(9) 0.0089(9) -0.0049(9)
F1B 0.0260(10) 0.0522(12) 0.0225(10) -0.0095(9) 0.0029(8) 0.0034(9)
O1 0.0189(6) 0.0184(6) 0.0310(7) -0.0004(5) 0.0101(5) 0.0013(5)
O2 0.0124(6) 0.0316(7) 0.0300(7) -0.0043(5) 0.0077(5) 0.0013(5)
N1 0.0150(7) 0.0156(8) 0.0246(8) 0.0000(6) 0.0080(6) 0.0026(6)
N2 0.0135(7) 0.0162(7) 0.0210(8) -0.0005(5) 0.0066(5) -0.0005(6)
C1 0.0206(9) 0.0253(10) 0.0358(11) -0.0025(8) 0.0117(8) -0.0035(7)
C2 0.0185(9) 0.0230(9) 0.0454(12) 0.0039(8) 0.0127(8) -0.0022(7)
C3 0.0250(10) 0.0264(10) 0.0352(11) 0.0115(8) 0.0180(8) 0.0088(8)
C4 0.0306(10) 0.0342(11) 0.0218(10) 0.0015(8) 0.0123(7) 0.0046(8)
C5 0.0226(9) 0.0290(10) 0.0195(9) 0.0037(7) 0.0055(7) 0.0009(7)
C6 0.0191(9) 0.0178(8) 0.0217(9) 0.0054(7) 0.0090(7) 0.0041(7)
C7 0.0141(8) 0.0209(9) 0.0194(9) 0.0026(7) 0.0034(6) 0.0011(7)
C8 0.0141(8) 0.0213(9) 0.0151(8) 0.0016(6) 0.0020(6) 0.0012(6)
C9 0.0141(8) 0.0125(8) 0.0224(9) 0.0007(6) 0.0068(6) 0.0002(6)
C10 0.0168(8) 0.0156(8) 0.0215(9) -0.0002(6) 0.0050(6) -0.0014(6)
C11 0.0182(8) 0.0215(9) 0.0204(9) -0.0017(7) 0.0088(7) -0.0016(7)
C12 0.0144(8) 0.0144(8) 0.0278(10) -0.0002(7) 0.0092(7) -0.0006(6)
C13 0.0152(8) 0.0132(8) 0.0242(9) 0.0021(6) 0.0050(6) -0.0018(6)
C14 0.0190(8) 0.0155(8) 0.0188(9) 0.0005(6) 0.0071(6) -0.0004(6)
C15 0.0152(8) 0.0319(10) 0.0218(9) -0.0027(7) 0.0044(7) 0.0025(7)
C16 0.0436(12) 0.0310(11) 0.0345(12) 0.0012(9) -0.0095(9) 0.0062(9)
C17 0.0321(10) 0.0313(10) 0.0263(10) -0.0034(8) -0.0026(8) -0.0011(8)
C18 0.0182(9) 0.0245(9) 0.0274(10) 0.0048(7) 0.0040(7) 0.0016(7)

loop_
_atom_type_symbol
_atom_type_description
_atom_type_scat_dispersion_real
_atom_type_scat_dispersion_imag
_atom_type_scat_source
S S 0.1246 0.1234 'International Tables Vol C Tables 4.2.6.8 and 6.1.1.4'
O O 0.0106 0.0060 'International Tables Vol C Tables 4.2.6.8 and 6.1.1.4'
N N 0.0061 0.0033 'International Tables Vol C Tables 4.2.6.8 and 6.1.1.4'
F F 0.0171 0.0103 'International Tables Vol C Tables 4.2.6.8 and 6.1.1.4'
H H 0.0000 0.0000 'International Tables Vol C Tables 4.2.6.8 and 6.1.1.4'
C C 0.0033 0.0016 'International Tables Vol C Tables 4.2.6.8 and 6.1.1.4'

loop_
_geom_angle_atom_site_label_1
_geom_angle_atom_site_label_2
_geom_angle_atom_site_label_3
_geom_angle
C12 O2 H2O 109.5
C7 N1 C8 128.04(14)
C7 N1 H1N 119.0(14)
C8 N1 H1N 112.7(14)
C8 N2 C9 124.05(14)
C8 N2 H2N 118.4(12)
C9 N2 H2N 117.6(12)
F1A C1 C2 117.13(17)
F1A C1 C6 120.37(16)
C2 C1 C6 121.17(17)
C3 C2 C1 119.32(17)
C3 C2 H2 120.3
C1 C2 H2 120.3
C2 C3 C4 120.80(16)
C2 C3 H3 119.6
C4 C3 H3 119.6
C5 C4 C3 118.97(17)
C5 C4 H4 120.5
C3 C4 H4 120.5
F1B C5 C4 116.41(17)
F1B C5 C6 121.66(16)
C4 C5 C6 121.86(16)
C5 C6 C1 117.84(15)
C5 C6 C7 122.36(15)
C1 C6 C7 119.40(15)
O1 C7 N1 123.15(15)
O1 C7 C6 121.29(14)
N1 C7 C6 115.54(14)
N2 C8 N1 116.74(14)
N2 C8 S1 125.28(12)
N1 C8 S1 117.98(12)
C14 C9 C10 121.16(14)
C14 C9 N2 117.85(14)
C10 C9 N2 120.85(14)
C9 C10 C11 116.76(14)
C9 C10 C15 122.26(14)
C11 C10 C15 120.96(14)
C12 C11 C10 122.07(15)
C12 C11 H11 119.0
C10 C11 H11 119.0
O2 C12 C11 116.65(14)
O2 C12 C13 122.25(14)
C11 C12 C13 121.06(15)
C14 C13 C12 116.98(15)
C14 C13 C18 122.18(15)
C12 C13 C18 120.81(14)
C9 C14 C13 121.95(15)
C9 C14 H14 119.0
C13 C14 H14 119.0
C10 C15 C17 112.42(14)
C10 C15 C16 110.70(14)
C17 C15 C16 111.27(15)
C10 C15 H15 107.4
C17 C15 H15 107.4
C16 C15 H15 107.4
C15 C16 H16A 109.5
C15 C16 H16B 109.5
H16A C16 H16B 109.5
C15 C16 H16C 109.5
H16A C16 H16C 109.5
H16B C16 H16C 109.5
C15 C17 H17A 109.5
C15 C17 H17B 109.5
H17A C17 H17B 109.5
C15 C17 H17C 109.5
H17A C17 H17C 109.5
H17B C17 H17C 109.5
C13 C18 H18A 109.5
C13 C18 H18B 109.5
H18A C18 H18B 109.5
C13 C18 H18C 109.5
H18A C18 H18C 109.5
H18B C18 H18C 109.5

loop_
_geom_bond_atom_site_label_1
_geom_bond_atom_site_label_2
_geom_bond_distance
S1 C8 1.6833(16)
F1A C1 1.358(3)
F1B C5 1.342(3)
O1 C7 1.2238(19)
O2 C12 1.3735(19)
O2 H2O 0.8200
N1 C7 1.373(2)
N1 C8 1.393(2)
N1 H1N 0.83(2)
N2 C8 1.322(2)
N2 C9 1.441(2)
N2 H2N 0.92(2)
C1 C2 1.388(2)
C1 C6 1.389(2)
C2 C3 1.377(3)
C2 H2 0.9300
C3 C4 1.383(3)
C3 H3 0.9300
C4 C5 1.379(2)
C4 H4 0.9300
C5 C6 1.388(2)
C6 C7 1.495(2)
C9 C14 1.387(2)
C9 C10 1.392(2)
C10 C11 1.396(2)
C10 C15 1.515(2)
C11 C12 1.379(2)
C11 H11 0.9300
C12 C13 1.397(2)
C13 C14 1.387(2)
C13 C18 1.501(2)
C14 H14 0.9300
C15 C17 1.521(2)
C15 C16 1.529(3)
C15 H15 0.9800
C16 H16A 0.9600
C16 H16B 0.9600
C16 H16C 0.9600
C17 H17A 0.9600
C17 H17B 0.9600
C17 H17C 0.9600
C18 H18A 0.9600
C18 H18B 0.9600
C18 H18C 0.9600

loop_
_geom_torsion_atom_site_label_1
_geom_torsion_atom_site_label_2
_geom_torsion_atom_site_label_3
_geom_torsion_atom_site_label_4
_geom_torsion
F1A C1 C2 C3 168.26(18)
C6 C1 C2 C3 1.4(3)
C1 C2 C3 C4 -2.2(3)
C2 C3 C4 C5 1.0(3)
C3 C4 C5 F1B -175.99(17)
C3 C4 C5 C6 0.9(3)
F1B C5 C6 C1 175.09(17)
C4 C5 C6 C1 -1.6(3)
F1B C5 C6 C7 -12.1(3)
C4 C5 C6 C7 171.17(16)
F1A C1 C6 C5 -165.97(18)
C2 C1 C6 C5 0.5(3)
F1A C1 C6 C7 21.0(3)
C2 C1 C6 C7 -172.55(16)
C8 N1 C7 O1 6.2(3)
C8 N1 C7 C6 -172.39(15)
C5 C6 C7 O1 -131.44(18)
C1 C6 C7 O1 41.3(2)
C5 C6 C7 N1 47.2(2)
C1 C6 C7 N1 -140.09(16)
C9 N2 C8 N1 176.04(14)
C9 N2 C8 S1 -3.9(2)
C7 N1 C8 N2 1.1(2)
C7 N1 C8 S1 -178.96(13)
C8 N2 C9 C14 -84.19(19)
C8 N2 C9 C10 99.93(19)
C14 C9 C10 C11 0.5(2)
N2 C9 C10 C11 176.26(14)
C14 C9 C10 C15 178.74(15)
N2 C9 C10 C15 -5.5(2)
C9 C10 C11 C12 -0.2(2)
C15 C10 C11 C12 -178.43(15)
C10 C11 C12 O2 -178.84(14)
C10 C11 C12 C13 -0.8(2)
O2 C12 C13 C14 179.38(14)
C11 C12 C13 C14 1.5(2)
O2 C12 C13 C18 1.6(2)
C11 C12 C13 C18 -176.26(15)
C10 C9 C14 C13 0.2(2)
N2 C9 C14 C13 -175.69(14)
C12 C13 C14 C9 -1.2(2)
C18 C13 C14 C9 176.55(15)
C9 C10 C15 C17 132.97(16)
C11 C10 C15 C17 -48.9(2)
C9 C10 C15 C16 -101.90(18)
C11 C10 C15 C16 76.2(2)
